data_4089308
loop_
_publ_author_name
'Kujime, Masato'
'Hikichi, Shiro'
'Akita, Munetaka'

_publ_section_title
;
 N/O- and C-Bound (Enolato)palladium Complexes with
 Hydrotris(pyrazolyl)borato Ligands (TpR:&#x00A0; R = iPr2, Me2) Obtained
 via Dehydrative Condensation between the Hydroxo Complexes TpRPd(Py)OH
 and Active Methylene Compounds:&#x00A0; Factors Determining the Isomer
 Distribution and Dimerization of Cyano Compounds
;
_journal_issue 19
_journal_name_full Organometallics
_journal_page_first 4049
_journal_paper_doi 10.1021/om010448o
_journal_volume 20
_journal_year 2001
_chemical_formula_sum 'C28 H38 B N7 O2 Pd'
_chemical_formula_weight 621.86
_chemical_name_common 'compound 3Me2d'
_space_group_IT_number 61
_space_group_name_Hall '-P 2ac 2ab'
_space_group_name_H-M_alt 'P b c a'
_atom_sites_solution_hydrogens geom
_atom_sites_solution_primary direct
_atom_sites_solution_secondary difmap
_audit_creation_method SHELXL-97
_cell_angle_alpha 90.00
_cell_angle_beta 90.00
_cell_angle_gamma 90.00
_cell_formula_units_Z 8
_cell_length_a 17.855(2)
_cell_length_b 19.375(4)
_cell_length_c 17.092(4)
_cell_measurement_temperature 213(2)
_cell_volume 5913(2)
_computing_structure_refinement 'SHELXL-97 (Sheldrick, 1997)'
_computing_structure_solution 'SHELXS-97 (Sheldrick, 1990)'
_diffrn_ambient_temperature 213(2)
_diffrn_measured_fraction_theta_full 0.946
_diffrn_measured_fraction_theta_max 0.946
_diffrn_radiation_monochromator graphite
_diffrn_radiation_source 'fine-focus sealed tube'
_diffrn_radiation_type 'Mo K\a'
_diffrn_radiation_wavelength 0.71069
_diffrn_reflns_av_R_equivalents 0.0000
_diffrn_reflns_av_sigmaI/netI 0.1520
_diffrn_reflns_limit_h_max 22
_diffrn_reflns_limit_h_min 0
_diffrn_reflns_limit_k_max 25
_diffrn_reflns_limit_k_min 0
_diffrn_reflns_limit_l_max 20
_diffrn_reflns_limit_l_min 0
_diffrn_reflns_number 6411
_diffrn_reflns_theta_full 27.48
_diffrn_reflns_theta_max 27.48
_diffrn_reflns_theta_min 1.96
_exptl_absorpt_coefficient_mu 0.665
_exptl_crystal_density_diffrn 1.397
_exptl_crystal_density_method 'not measured'
_exptl_crystal_F_000 2576
_refine_diff_density_max 0.560
_refine_diff_density_min -2.094
_refine_diff_density_rms 0.148
_refine_ls_extinction_method none
_refine_ls_goodness_of_fit_ref 0.999
_refine_ls_hydrogen_treatment mixed
_refine_ls_matrix_type full
_refine_ls_number_parameters 360
_refine_ls_number_reflns 6411
_refine_ls_number_restraints 0
_refine_ls_restrained_S_all 0.999
_refine_ls_R_factor_all 0.1186
_refine_ls_R_factor_gt 0.0663
_refine_ls_shift/su_max 0.549
_refine_ls_shift/su_mean 0.010
_refine_ls_structure_factor_coef Fsqd
_refine_ls_weighting_details 'calc w=1/[\s^2^(Fo^2^)+(0.1000P)^2^+0.0000P] where P=(Fo^2^+2Fc^2^)/3'
_refine_ls_weighting_scheme calc
_refine_ls_wR_factor_gt 0.1855
_refine_ls_wR_factor_ref 0.2059
_reflns_number_gt 4084
_reflns_number_total 6411
_reflns_threshold_expression >2sigma(I)
_cod_data_source_file om010448o.cif
_cod_data_source_block shelxl
_cod_depositor_comments
;
 Corrected the values of the '_diffrn_radiation_type' and
 '_refine_ls_weighting_details' data items by replacing a
 sequence of malformed symbols with the backslash symbol ('\')
 after consulting the original publication.

 Antanas Vaitkus,
 2019-12-11
;
_cod_original_cell_volume 5912.9(19)
_cod_database_code 4089308

loop_
_symmetry_equiv_pos_as_xyz
'x, y, z'
'x+1/2, -y+1/2, -z'
'-x, y+1/2, -z+1/2'
'-x+1/2, -y, z+1/2'
'-x, -y, -z'
'-x-1/2, y-1/2, z'
'x, -y-1/2, z-1/2'
'x-1/2, y, -z-1/2'

loop_
_atom_site_label
_atom_site_type_symbol
_atom_site_fract_x
_atom_site_fract_y
_atom_site_fract_z
_atom_site_U_iso_or_equiv
_atom_site_adp_type
_atom_site_occupancy
_atom_site_symmetry_multiplicity
_atom_site_calc_flag
_atom_site_refinement_flags
Pd1 Pd 0.13525(2) 0.26958(2) 0.31306(3) 0.02751(16) Uani 1 1 d .
O1 O 0.1874(2) 0.1929(2) 0.3682(2) 0.0351(9) Uani 1 1 d .
O2 O 0.2727(3) 0.0579(3) 0.1572(3) 0.0632(15) Uani 1 1 d .
N11 N 0.2276(2) 0.3047(2) 0.2596(3) 0.0300(10) Uani 1 1 d .
N12 N 0.2212(3) 0.3354(3) 0.1876(3) 0.0340(12) Uani 1 1 d .
N21 N 0.0806(2) 0.3522(2) 0.2713(3) 0.0297(11) Uani 1 1 d .
N22 N 0.0892(2) 0.3740(3) 0.1964(3) 0.0319(11) Uani 1 1 d .
N31 N 0.0471(3) 0.2426(3) 0.1402(4) 0.0406(13) Uani 1 1 d .
N32 N 0.1186(3) 0.2628(3) 0.1252(3) 0.0364(12) Uani 1 1 d .
N41 N 0.0424(2) 0.2287(2) 0.3623(3) 0.0330(11) Uani 1 1 d .
C1 C 0.2173(3) 0.1384(3) 0.3349(4) 0.0317(13) Uani 1 1 d .
C2 C 0.2254(3) 0.1276(3) 0.2571(4) 0.0390(14) Uani 1 1 d .
C3 C 0.2609(3) 0.0662(3) 0.2273(5) 0.0461(17) Uani 1 1 d .
C4 C 0.2834(4) 0.0110(3) 0.2845(5) 0.0457(17) Uani 1 1 d .
C5 C 0.2465(3) 0.0136(3) 0.3642(4) 0.0390(15) Uani 1 1 d .
C6 C 0.2473(3) 0.0878(3) 0.3939(4) 0.0347(13) Uani 1 1 d .
C7 C 0.2870(4) -0.0336(4) 0.4219(5) 0.060(2) Uani 1 1 d .
H7A H 0.2609 -0.0334 0.4710 0.060 Uiso 1 1 calc R
H7B H 0.3372 -0.0174 0.4295 0.060 Uiso 1 1 calc R
H7C H 0.2882 -0.0797 0.4014 0.060 Uiso 1 1 calc R
C8 C 0.1653(4) -0.0107(4) 0.3589(6) 0.060(2) Uani 1 1 d .
H8A H 0.1423 -0.0074 0.4095 0.060 Uiso 1 1 calc R
H8B H 0.1641 -0.0578 0.3414 0.060 Uiso 1 1 calc R
H8C H 0.1386 0.0178 0.3224 0.060 Uiso 1 1 calc R
C11 C 0.2984(3) 0.3109(3) 0.2821(4) 0.0296(12) Uani 1 1 d .
C12 C 0.3372(3) 0.3448(3) 0.2248(4) 0.0375(15) Uani 1 1 d .
C13 C 0.2885(3) 0.3603(3) 0.1666(4) 0.0360(14) Uani 1 1 d .
C14 C 0.3262(3) 0.2860(3) 0.3596(4) 0.0440(17) Uani 1 1 d .
H14A H 0.3186 0.2371 0.3635 0.044 Uiso 1 1 calc R
H14B H 0.2993 0.3089 0.4007 0.044 Uiso 1 1 calc R
H14C H 0.3787 0.2961 0.3643 0.044 Uiso 1 1 calc R
C15 C 0.3001(4) 0.3995(5) 0.0934(4) 0.058(2) Uani 1 1 d .
H15A H 0.3475 0.4229 0.0956 0.058 Uiso 1 1 calc R
H15B H 0.2607 0.4327 0.0873 0.058 Uiso 1 1 calc R
H15C H 0.2998 0.3683 0.0498 0.058 Uiso 1 1 calc R
C21 C 0.0365(3) 0.3975(3) 0.3079(4) 0.0304(13) Uani 1 1 d .
C22 C 0.0166(3) 0.4492(3) 0.2547(4) 0.0355(14) Uani 1 1 d .
C23 C 0.0507(3) 0.4338(3) 0.1860(4) 0.0349(14) Uani 1 1 d .
C24 C 0.0159(3) 0.3920(3) 0.3913(4) 0.0426(16) Uani 1 1 d .
H24A H 0.0032 0.4369 0.4111 0.043 Uiso 1 1 calc R
H24B H 0.0574 0.3738 0.4204 0.043 Uiso 1 1 calc R
H24C H -0.0265 0.3618 0.3968 0.043 Uiso 1 1 calc R
C25 C 0.0532(4) 0.4731(4) 0.1106(5) 0.0502(18) Uani 1 1 d .
H25A H 0.1020 0.4930 0.1039 0.050 Uiso 1 1 calc R
H25B H 0.0163 0.5091 0.1116 0.050 Uiso 1 1 calc R
H25C H 0.0429 0.4423 0.0678 0.050 Uiso 1 1 calc R
C31 C 0.0415(3) 0.1770(3) 0.1129(5) 0.0468(17) Uani 1 1 d .
C32 C 0.1081(4) 0.1563(4) 0.0798(4) 0.0459(17) Uani 1 1 d .
C33 C 0.1546(3) 0.2115(4) 0.0870(4) 0.0417(16) Uani 1 1 d .
C34 C -0.0309(4) 0.1387(4) 0.1188(6) 0.069(3) Uani 1 1 d .
H34A H -0.0562 0.1517 0.1662 0.069 Uiso 1 1 calc R
H34B H -0.0212 0.0900 0.1195 0.069 Uiso 1 1 calc R
H34C H -0.0618 0.1498 0.0747 0.069 Uiso 1 1 calc R
C35 C 0.2327(3) 0.2179(4) 0.0599(4) 0.058(2) Uani 1 1 d .
H35A H 0.2493 0.1746 0.0389 0.058 Uiso 1 1 calc R
H35B H 0.2642 0.2308 0.1031 0.058 Uiso 1 1 calc R
H35C H 0.2356 0.2527 0.0200 0.058 Uiso 1 1 calc R
C42 C -0.0168(3) 0.2159(3) 0.3180(4) 0.0382(15) Uani 1 1 d .
C43 C -0.0780(3) 0.1823(4) 0.3480(5) 0.0502(18) Uani 1 1 d .
C44 C -0.0790(3) 0.1629(3) 0.4250(5) 0.052(2) Uani 1 1 d .
C45 C -0.0189(4) 0.1790(4) 0.4719(5) 0.0497(18) Uani 1 1 d .
C46 C 0.0417(3) 0.2107(3) 0.4388(4) 0.0389(15) Uani 1 1 d .
B1 B 0.1453(3) 0.3373(4) 0.1431(4) 0.0329(15) Uani 1 1 d .
H0 H 0.1517 0.3625 0.0953 0.040 Uiso 1 1 d .
H2 H 0.2082 0.1631 0.2205 0.046 Uiso 1 1 d .
H4A H 0.2705 -0.0336 0.2615 0.055 Uiso 1 1 d .
H4B H 0.3360 0.0121 0.2912 0.055 Uiso 1 1 d .
H6A H 0.2979 0.1000 0.4061 0.044 Uiso 1 1 d .
H6B H 0.2182 0.0901 0.4404 0.044 Uiso 1 1 d .
H12 H 0.3894 0.3556 0.2269 0.043 Uiso 1 1 d .
H22 H -0.0147 0.4887 0.2645 0.045 Uiso 1 1 d .
H32 H 0.1189 0.1124 0.0560 0.054 Uiso 1 1 d .
H42 H -0.0158 0.2302 0.2628 0.047 Uiso 1 1 d .
H43 H -0.1214 0.1727 0.3145 0.063 Uiso 1 1 d .
H44 H -0.1218 0.1381 0.4446 0.061 Uiso 1 1 d .
H45 H -0.0182 0.1675 0.5270 0.060 Uiso 1 1 d .
H46 H 0.0847 0.2214 0.4698 0.045 Uiso 1 1 d .

loop_
_atom_site_aniso_label
_atom_site_aniso_U_11
_atom_site_aniso_U_22
_atom_site_aniso_U_33
_atom_site_aniso_U_23
_atom_site_aniso_U_13
_atom_site_aniso_U_12
Pd1 0.0261(2) 0.0274(3) 0.0290(3) -0.00117(19) -0.00097(17) 0.00286(16)
O1 0.046(2) 0.028(2) 0.031(2) 0.0017(19) -0.0029(19) 0.0094(18)
O2 0.089(4) 0.066(4) 0.034(3) -0.010(3) 0.017(3) 0.016(3)
N11 0.028(2) 0.034(2) 0.028(3) 0.001(2) -0.0039(19) 0.0006(19)
N12 0.034(2) 0.047(3) 0.021(3) 0.000(2) 0.000(2) 0.004(2)
N21 0.030(2) 0.030(2) 0.030(3) 0.002(2) -0.004(2) -0.0031(19)
N22 0.030(2) 0.036(3) 0.029(3) 0.003(2) -0.003(2) -0.002(2)
N31 0.041(3) 0.041(3) 0.039(4) -0.008(3) 0.002(2) -0.003(2)
N32 0.031(2) 0.042(3) 0.037(3) -0.009(3) -0.012(2) 0.005(2)
N41 0.030(2) 0.034(3) 0.035(3) 0.001(2) 0.001(2) -0.0008(19)
C1 0.032(3) 0.026(3) 0.037(4) 0.004(3) -0.003(2) 0.004(2)
C2 0.053(3) 0.035(3) 0.029(4) -0.003(3) 0.001(3) 0.004(3)
C3 0.042(3) 0.037(3) 0.060(5) -0.002(3) 0.010(3) 0.009(3)
C4 0.044(3) 0.035(3) 0.059(5) -0.012(3) 0.004(3) 0.014(3)
C5 0.040(3) 0.031(3) 0.046(4) -0.008(3) -0.003(3) 0.005(2)
C6 0.038(3) 0.032(3) 0.035(4) 0.002(3) -0.002(3) 0.003(2)
C7 0.079(5) 0.040(4) 0.062(6) 0.011(4) 0.004(4) 0.022(4)
C8 0.060(4) 0.040(4) 0.078(7) -0.006(4) 0.001(4) -0.014(3)
C11 0.030(2) 0.034(3) 0.025(3) -0.003(3) -0.002(2) 0.006(2)
C12 0.027(2) 0.048(4) 0.038(4) -0.002(3) -0.001(3) 0.004(3)
C13 0.032(3) 0.053(4) 0.024(3) -0.001(3) 0.002(2) -0.003(3)
C14 0.035(3) 0.048(4) 0.049(5) 0.006(3) -0.009(3) 0.001(3)
C15 0.043(3) 0.092(6) 0.039(5) 0.011(4) 0.009(3) -0.006(4)
C21 0.024(2) 0.031(3) 0.036(4) -0.009(3) -0.004(2) -0.001(2)
C22 0.028(2) 0.034(3) 0.044(4) -0.006(3) -0.007(3) 0.002(2)
C23 0.032(3) 0.034(3) 0.039(4) 0.001(3) -0.009(3) -0.008(2)
C24 0.038(3) 0.046(4) 0.043(4) -0.010(3) -0.001(3) 0.013(3)
C25 0.052(4) 0.043(4) 0.055(5) 0.016(4) -0.009(3) 0.002(3)
C31 0.051(3) 0.036(3) 0.053(5) -0.015(3) -0.011(3) 0.001(3)
C32 0.059(4) 0.048(4) 0.031(4) -0.015(3) -0.014(3) 0.011(3)
C33 0.047(3) 0.053(4) 0.025(4) -0.011(3) -0.003(3) 0.011(3)
C34 0.055(4) 0.062(5) 0.091(7) -0.022(5) -0.004(5) -0.018(4)
C35 0.040(3) 0.092(6) 0.040(5) -0.015(4) 0.010(3) 0.028(4)
C42 0.031(3) 0.042(3) 0.041(4) -0.003(3) -0.006(3) 0.003(3)
C43 0.038(3) 0.050(4) 0.062(5) 0.001(4) 0.000(3) -0.010(3)
C44 0.037(3) 0.041(4) 0.078(6) 0.009(4) 0.011(4) -0.001(3)
C45 0.048(3) 0.050(4) 0.051(5) 0.011(4) 0.006(3) 0.016(3)
C46 0.042(3) 0.048(4) 0.027(4) 0.007(3) 0.003(3) -0.004(3)
B1 0.033(3) 0.044(4) 0.022(4) 0.004(3) 0.000(3) 0.005(3)

loop_
_atom_type_symbol
_atom_type_description
_atom_type_scat_dispersion_real
_atom_type_scat_dispersion_imag
_atom_type_scat_source
C C 0.0033 0.0016 'International Tables Vol C Tables 4.2.6.8 and 6.1.1.4'
H H 0.0000 0.0000 'International Tables Vol C Tables 4.2.6.8 and 6.1.1.4'
O O 0.0106 0.0060 'International Tables Vol C Tables 4.2.6.8 and 6.1.1.4'
N N 0.0061 0.0033 'International Tables Vol C Tables 4.2.6.8 and 6.1.1.4'
Pd Pd -0.9988 1.0072 'International Tables Vol C Tables 4.2.6.8 and 6.1.1.4'
B B 0.0013 0.0007 'International Tables Vol C Tables 4.2.6.8 and 6.1.1.4'

loop_
_geom_angle_atom_site_label_1
_geom_angle_atom_site_label_2
_geom_angle_atom_site_label_3
_geom_angle
O1 Pd1 N11 94.86(18)
O1 Pd1 N21 172.57(18)
N11 Pd1 N21 88.08(18)
O1 Pd1 N41 83.91(17)
N11 Pd1 N41 176.3(2)
N21 Pd1 N41 93.56(18)
C1 O1 Pd1 125.8(4)
C11 N11 N12 107.5(5)
C11 N11 Pd1 133.0(4)
N12 N11 Pd1 119.2(3)
C13 N12 N11 108.7(5)
C13 N12 B1 129.8(5)
N11 N12 B1 121.5(5)
C21 N21 N22 107.8(5)
C21 N21 Pd1 130.1(4)
N22 N21 Pd1 122.0(4)
N21 N22 C23 109.4(5)
N21 N22 B1 119.4(5)
C23 N22 B1 130.5(5)
C31 N31 N32 105.9(5)
C33 N32 N31 109.0(5)
C33 N32 B1 129.3(6)
N31 N32 B1 121.3(5)
C42 N41 C46 119.8(5)
C42 N41 Pd1 119.3(4)
C46 N41 Pd1 120.7(4)
O1 C1 C2 126.4(5)
O1 C1 C6 112.3(5)
C2 C1 C6 121.2(5)
C1 C2 C3 121.4(6)
O2 C3 C2 121.9(7)
O2 C3 C4 119.7(6)
C2 C3 C4 118.4(6)
C3 C4 C5 116.4(5)
C4 C5 C6 109.1(5)
C4 C5 C8 110.5(6)
C6 C5 C8 108.7(5)
C4 C5 C7 110.8(5)
C6 C5 C7 110.2(6)
C8 C5 C7 107.6(6)
C1 C6 C5 112.9(5)
N11 C11 C12 108.5(5)
N11 C11 C14 123.0(5)
C12 C11 C14 128.4(5)
C13 C12 C11 107.9(5)
N12 C13 C12 107.4(6)
N12 C13 C15 122.4(5)
C12 C13 C15 130.2(6)
N21 C21 C22 108.3(5)
N21 C21 C24 123.7(6)
C22 C21 C24 128.0(5)
C23 C22 C21 107.0(5)
C22 C23 N22 107.5(5)
C22 C23 C25 130.3(6)
N22 C23 C25 122.1(6)
N31 C31 C32 110.5(6)
N31 C31 C34 120.4(6)
C32 C31 C34 129.1(6)
C33 C32 C31 105.2(6)
N32 C33 C32 109.3(6)
N32 C33 C35 122.6(7)
C32 C33 C35 128.1(6)
N41 C42 C43 120.8(6)
C44 C43 C42 120.0(6)
C43 C44 C45 119.2(6)
C46 C45 C44 118.6(7)
N41 C46 C45 121.5(6)
N22 B1 N32 110.5(5)
N22 B1 N12 106.9(5)
N32 B1 N12 110.0(5)

loop_
_geom_bond_atom_site_label_1
_geom_bond_atom_site_label_2
_geom_bond_distance
Pd1 O1 1.990(4)
Pd1 N11 2.004(4)
Pd1 N21 2.007(4)
Pd1 N41 2.021(5)
O1 C1 1.313(7)
O2 C3 1.228(9)
N11 C11 1.327(6)
N11 N12 1.371(7)
N12 C13 1.344(7)
N12 B1 1.553(8)
N21 C21 1.334(7)
N21 N22 1.356(7)
N22 C23 1.359(8)
N22 B1 1.529(8)
N31 C31 1.358(8)
N31 N32 1.361(7)
N32 C33 1.353(8)
N32 B1 1.550(9)
N41 C42 1.324(7)
N41 C46 1.353(8)
C1 C2 1.355(9)
C1 C6 1.505(8)
C2 C3 1.440(8)
C3 C4 1.504(10)
C4 C5 1.514(10)
C5 C6 1.524(8)
C5 C8 1.527(9)
C5 C7 1.527(9)
C11 C12 1.368(9)
C11 C14 1.494(9)
C12 C13 1.354(9)
C13 C15 1.479(9)
C21 C22 1.399(9)
C21 C24 1.476(9)
C22 C23 1.357(9)
C23 C25 1.497(9)
C31 C32 1.377(9)
C31 C34 1.493(9)
C32 C33 1.358(10)
C33 C35 1.475(9)
C42 C43 1.371(9)
C43 C44 1.370(11)
C44 C45 1.374(10)
C45 C46 1.367(9)
